data_4074665
loop_
_publ_author_name
'Yamazaki, Shinsaku'
'Taira, Zenei'
'Yonemura, Toshiaki'
'Deeming, Anthony J.'

_publ_section_title
;
 Metallacycles of 1,4-Bis(3-thiophenyl)-1,3-butadiyne in Mixed Metal
 Clusters Derived by C&#x2212;C Bond Coupling of Alkynyls
;
_journal_issue 4
_journal_name_full Organometallics
_journal_page_first 849
_journal_paper_doi 10.1021/om050748w
_journal_volume 25
_journal_year 2006
_chemical_compound_source 'see text'
_chemical_formula_moiety 'C42 H30 Fe O4 P2 Pt S2'
_chemical_formula_structural '[FePt(TpCCCCTp-CO)(mu-CO)(CO)2(dppe)]'
_chemical_formula_sum 'C42 H30 Fe O4 P2 Pt S2'
_chemical_formula_weight 975.67
_chemical_melting_point ?
_chemical_name_common heterodimetallacyclopentenone
_chemical_name_systematic sythfe
_space_group_IT_number 14
_symmetry_cell_setting monoclinic
_symmetry_Int_Tables_number 14
_symmetry_space_group_name_Hall '-P 2yn'
_symmetry_space_group_name_H-M 'P 1 21/n 1'
_atom_sites_solution_hydrogens ' ?'
_atom_sites_solution_primary ' ?'
_atom_sites_solution_secondary ' ?'
_cell_angle_alpha 90
_cell_angle_beta 90.564(5)
_cell_angle_gamma 90
_cell_formula_units_Z 4
_cell_length_a 14.608(5)
_cell_length_b 23.769(5)
_cell_length_c 11.986(5)
_cell_measurement_temperature 0
_cell_volume 4162(2)
_computing_cell_refinement x-dip
_computing_data_collection INSTDIP-2000
_computing_data_reduction DENZO
_computing_molecular_graphics ORTEP3.0
_computing_publication_material 'PLATON (Spek, 2003)'
_computing_structure_refinement SHELXL
_computing_structure_solution DIRDIF99
_diffrn_ambient_temperature 293
_diffrn_measured_fraction_theta_full 25.68
_diffrn_measurement_device_type Dip-2000
_diffrn_measurement_method IP
_diffrn_radiation_monochromator Graphite-monochrometer
_diffrn_radiation_probe x-ray
_diffrn_radiation_type MoK\a
_diffrn_radiation_wavelength 0.71069
_diffrn_reflns_av_R_equivalents 0.0426
_diffrn_reflns_av_sigmaI/netI 0.0563
_diffrn_reflns_limit_h_max 17
_diffrn_reflns_limit_h_min -17
_diffrn_reflns_limit_k_max 28
_diffrn_reflns_limit_k_min -18
_diffrn_reflns_limit_l_max 14
_diffrn_reflns_limit_l_min 0
_diffrn_reflns_number 11540
_diffrn_reflns_reduction_process ' ?'
_diffrn_reflns_theta_full 45
_diffrn_reflns_theta_max 25.68
_diffrn_reflns_theta_min 0
_diffrn_standards_decay_% None
_diffrn_standards_interval_count '6 second'
_diffrn_standards_interval_time '6 second'
_diffrn_standards_number '30 plates'
_exptl_absorpt_coefficient_mu 3.922
_exptl_absorpt_correction_type ' ?'
_exptl_crystal_colour ' ?'
_exptl_crystal_density_diffrn 1.557
_exptl_crystal_density_meas ?
_exptl_crystal_density_method 'Not Measured'
_exptl_crystal_description ' ?'
_exptl_crystal_F_000 1920
_exptl_crystal_size_max 0.15
_exptl_crystal_size_mid 0.22
_exptl_crystal_size_min 0.25
_refine_diff_density_max 118.0500
_refine_diff_density_min -10.2400
_refine_diff_density_rms 1.9600
_refine_ls_extinction_method ' ?'
_refine_ls_goodness_of_fit_ref 1.1950
_refine_ls_hydrogen_treatment ' ?'
_refine_ls_matrix_type 'LS. full matrix'
_refine_ls_number_parameters 336
_refine_ls_number_restraints 0
_refine_ls_restrained_S_all 1.1950
_refine_ls_R_factor_all 0.0513
_refine_ls_R_factor_gt 0.0426
_refine_ls_shift/su_max 1.8690
_refine_ls_shift/su_mean 0.0550
_refine_ls_structure_factor_coef 511
_refine_ls_weighting_details
'W = 1 / [ sigma^2(Fo^2) + ( 0.0712 * P )^2 +   4.00 * P ]   where  P = ( Max ( Fo^2, 0 ) + 2 * Fc^2 ) / 3'
_refine_ls_weighting_scheme calc
_refine_ls_wR_factor_gt 0.1426
_reflns_number_gt 11540
_reflns_number_total 11540
_cod_data_source_file om050748wsi20051212_024847.cif
_cod_data_source_block xyzn
_cod_depositor_comments
;
The following automatic conversions were performed:

'_diffrn_ambient_temperature' value '293 K' was changed to '293' -
the value should be numeric and without a unit
designator.

'_chemical_melting_point' value 'not measured' was
changed to '?' - the value is undefined or not
given.

'_symmetry_cell_setting' value 'Monoclinic' changed to
'monoclinic' according to
/home/saulius/struct/CIF-dictionaries/cif_core.dic dictionary named
'cif_core.dic' version 2.4.1 from 2010-06-29.

Automatic conversion script
Id: cif_fix_values 1715 2011-07-08 13:25:40Z adriana 

The following automatic conversions were performed:

'_exptl_crystal_density_meas' value 'Not measured' was changed to '?'
- the value is perceived as not measured.

Automatic conversion script
Id: cif_fix_values 3008 2015-01-20 13:52:24Z robertas 

The following automatic conversions were performed:

'_refine_ls_weighting_scheme' value ' W = 1 / [ sigma^2(Fo^2) + (
0.0712 * P )^2 + 4.00 * P ] where P = ( Max ( Fo^2, 0 ) + 2 * Fc^2 )
/ 3' was changed to 'calc'. New tag '_refine_ls_weighting_details'
was created. The value of the new tag was set to 'W = 1 / [
sigma^2(Fo^2) + ( 0.0712 * P )^2 + 4.00 * P ] where P = ( Max ( Fo^2,
) + 2 * Fc^2 ) / 3'.

Automatic conversion script
Id: cif_fix_values 3143 2015-03-26 13:38:13Z robertas 
;
_cod_original_sg_symbol_H-M 'P 21/n'
_cod_database_code 4074665

loop_
_symmetry_equiv_pos_site_id
_symmetry_equiv_pos_as_xyz
1 x,y,z
2 1/2-x,1/2+y,1/2-z
3 -x,-y,-z
4 1/2+x,1/2-y,1/2+z

loop_
_atom_site_aniso_label
_atom_site_aniso_U_11
_atom_site_aniso_U_22
_atom_site_aniso_U_33
_atom_site_aniso_U_23
_atom_site_aniso_U_13
_atom_site_aniso_U_12
Pt1 0.0673(4) 0.0655(3) 0.0663(3) 0.0002(2) 0.0020(2) -0.0073(2)
Fe1 0.0762(13) 0.0684(9) 0.0688(10) 0.0011(7) 0.0033(9) -0.0041(8)
S1 0.185(8) 0.192(7) 0.135(5) -0.035(5) 0.006(5) -0.016(6)
S2 0.146(5) 0.122(4) 0.138(4) 0.028(3) 0.012(4) -0.036(4)
P1 0.087(3) 0.0678(16) 0.0729(18) 0.0024(13) -0.0030(17) -0.0143(15)
P2 0.066(2) 0.085(2) 0.0773(19) -0.0048(15) -0.0035(16) 0.0032(15)
O1 0.071(9) 0.199(15) 0.132(11) -0.020(9) 0.026(8) -0.021(8)
O2 0.159(13) 0.105(8) 0.107(8) 0.029(7) -0.007(8) 0.018(8)
O3 0.089(8) 0.100(7) 0.096(7) 0.009(5) 0.027(6) -0.021(5)
O4 0.116(10) 0.087(6) 0.110(8) -0.016(6) -0.026(7) 0.003(6)
C1 0.087(9) 0.053(5) 0.067(6) -0.007(4) 0.012(6) -0.004(5)
C2 0.059(8) 0.085(7) 0.078(8) 0.018(6) -0.015(6) -0.017(6)
C3 0.064(8) 0.071(6) 0.071(7) -0.003(5) 0.012(6) -0.007(5)
C4 0.066(8) 0.070(6) 0.066(6) -0.005(5) 0.006(6) -0.006(5)
C5 0.112(13) 0.068(7) 0.094(10) 0.006(6) -0.031(9) -0.009(7)
C6 0.106(13) 0.100(10) 0.089(9) 0.008(8) -0.020(9) -0.004(9)
C7 0.126(15) 0.082(8) 0.077(8) -0.001(6) 0.008(9) -0.004(9)
C8 0.091(12) 0.097(11) 0.115(12) -0.002(9) 0.004(9) -0.008(8)
C9 0.068(9) 0.082(8) 0.067(7) 0.004(5) -0.001(6) -0.011(6)
C10 0.093(11) 0.075(8) 0.084(8) -0.013(6) 0.006(7) -0.008(7)
C111 0.063(8) 0.085(8) 0.075(7) -0.009(6) 0.009(6) 0.002(6)
C112 0.19(2) 0.094(10) 0.078(9) -0.008(8) 0.030(11) -0.046(12)
C113 0.107(10) 0.077(6) 0.025(4) -0.008(4) 0.013(5) -0.035(6)
C114 0.081(11) 0.094(9) 0.081(9) 0.001(6) 0.027(8) -0.015(7)
C121 0.106(12) 0.079(8) 0.071(7) 0.009(6) 0.001(7) -0.015(7)
C122 0.136(16) 0.071(8) 0.109(11) -0.008(7) 0.036(11) 0.003(9)
C123 0.086(9) 0.052(5) 0.093(8) 0.005(5) -0.005(7) -0.009(5)
C124 0.097(12) 0.085(9) 0.107(11) 0.003(7) 0.027(9) -0.010(8)
C131 0.087(10) 0.075(7) 0.074(7) -0.001(5) 0.007(7) -0.011(6)
C132 0.106(14) 0.084(9) 0.128(13) 0.017(8) -0.007(11) -0.017(9)
C133 0.082(12) 0.106(11) 0.132(15) 0.000(10) -0.016(10) -0.019(9)
C134 0.100(13) 0.082(9) 0.135(15) 0.015(9) 0.009(11) -0.017(8)
C135 0.092(12) 0.103(10) 0.099(10) 0.016(8) 0.009(9) -0.022(9)
C136 0.072(9) 0.099(9) 0.074(7) 0.011(6) 0.000(7) -0.017(7)
C141 0.081(10) 0.065(6) 0.086(8) 0.009(5) -0.001(7) -0.012(6)
C142 0.126(15) 0.116(12) 0.067(8) 0.002(7) 0.004(9) -0.003(10)
C143 0.135(19) 0.138(15) 0.071(9) 0.004(9) 0.024(11) -0.006(13)
C144 0.139(19) 0.102(11) 0.098(12) -0.005(9) 0.037(12) -0.008(11)
C145 0.119(17) 0.145(16) 0.099(12) -0.004(11) 0.005(12) -0.023(12)
C146 0.106(15) 0.123(13) 0.087(10) -0.022(9) 0.013(10) -0.015(10)
C151 0.089(15) 0.17(2) 0.069(9) 0.012(10) 0.003(9) 0.031(12)
C152 0.24(4) 0.15(3) 0.21(3) 0.00(2) -0.01(3) 0.10(3)
C153 0.15(3) 0.35(6) 0.13(3) 0.07(3) 0.02(2) 0.13(4)
C154 0.37(12) 0.40(11) 0.16(6) 0.01(5) -0.11(6) 0.09(7)
C156 0.22(5) 0.29(6) 0.18(4) -0.12(4) -0.07(3) 0.14(5)
C157 0.11(2) 0.33(4) 0.22(3) -0.20(3) -0.021(19) 0.07(2)
C161 0.111(13) 0.060(7) 0.105(10) 0.013(6) -0.019(10) -0.019(7)
C162 0.12(2) 0.130(17) 0.20(3) 0.047(17) 0.004(18) 0.016(14)
C163 0.28(5) 0.067(12) 0.29(5) 0.031(18) -0.09(4) 0.009(19)
C164 0.24(4) 0.19(3) 0.20(3) 0.09(3) -0.11(3) -0.11(3)
C165 0.17(2) 0.106(13) 0.112(13) 0.039(11) -0.033(13) -0.037(14)
C166 0.129(16) 0.084(9) 0.092(10) 0.012(7) -0.016(10) -0.021(9)

loop_
_atom_site_label
_atom_site_type_symbol
_atom_site_thermal_displace_type
_atom_site_fract_x
_atom_site_fract_y
_atom_site_fract_z
_atom_site_occupancy
_atom_site_U_iso_or_equiv
Pt1 Pt Uani 0.16171(4) 0.19708(2) 0.63956(4) 1.000 0.0664(2)
Fe1 Fe Uani 0.27147(14) 0.15768(7) 0.79335(15) 1.000 0.0711(6)
S1 S Uani 0.2425(7) 0.3331(4) 1.1215(6) 1.000 0.171(4)
S2 S Uani 0.4488(5) 0.4430(3) 0.5412(5) 1.000 0.135(3)
P1 P Uani 0.0871(3) 0.15376(14) 0.4932(3) 1.000 0.0759(13)
P2 P Uani 0.0631(3) 0.26827(15) 0.6114(3) 1.000 0.0761(11)
O1 O Uani 0.4678(11) 0.1856(7) 0.7397(14) 1.000 0.134(7)
O2 O Uani 0.3293(11) 0.0659(5) 0.9423(10) 1.000 0.124(6)
O3 O Uani 0.0952(8) 0.1431(4) 0.9210(9) 1.000 0.095(4)
O4 O Uani 0.2233(9) 0.0687(4) 0.6420(10) 1.000 0.105(5)
C1 C Uani 0.2242(10) 0.2384(4) 0.7737(10) 1.000 0.069(4)
C2 C Uani 0.2749(10) 0.2891(6) 0.7461(12) 1.000 0.074(4)
C3 C Uani 0.1961(9) 0.2242(5) 0.8797(10) 1.000 0.069(4)
C4 C Uani 0.3094(9) 0.3323(5) 0.7096(10) 1.000 0.067(4)
C5 C Uani 0.0155(13) 0.2079(5) 0.4230(14) 1.000 0.092(6)
C6 C Uani -0.0303(12) 0.2428(7) 0.5216(13) 1.000 0.099(6)
C7 C Uani 0.3872(15) 0.1763(7) 0.7562(12) 1.000 0.095(6)
C8 C Uani 0.3068(13) 0.1026(8) 0.8835(16) 1.000 0.101(7)
C9 C Uani 0.1597(10) 0.1674(5) 0.8764(10) 1.000 0.072(5)
C10 C Uani 0.2347(11) 0.1118(6) 0.6827(12) 1.000 0.084(5)
C111 C Uani 0.2135(10) 0.2555(6) 0.9834(11) 1.000 0.074(4)
C112 C Uani 0.1910(17) 0.2317(8) 1.0874(13) 1.000 0.121(8)
C113 C Uani 0.1999(10) 0.2754(5) 1.1901(7) 1.000 0.070(4)
C114 C Uani 0.2435(12) 0.3093(6) 0.9990(13) 1.000 0.085(6)
C121 C Uani 0.3481(12) 0.3807(6) 0.6650(11) 1.000 0.085(5)
C122 C Uani 0.3280(15) 0.4361(6) 0.6882(15) 1.000 0.105(7)
C123 C Uani 0.3764(10) 0.4790(5) 0.6190(12) 1.000 0.077(4)
C124 C Uani 0.4203(12) 0.3775(7) 0.5795(14) 1.000 0.096(6)
C131 C Uani 0.0012(11) 0.1028(5) 0.5403(11) 1.000 0.079(5)
C132 C Uani -0.0585(14) 0.0769(7) 0.4669(17) 1.000 0.106(7)
C133 C Uani -0.1218(12) 0.0408(8) 0.5012(18) 1.000 0.107(7)
C134 C Uani -0.1298(13) 0.0296(7) 0.6152(17) 1.000 0.106(7)
C135 C Uani -0.0732(12) 0.0577(7) 0.6899(14) 1.000 0.098(6)
C136 C Uani -0.0083(10) 0.0924(6) 0.6545(11) 1.000 0.082(5)
C141 C Uani 0.1542(11) 0.1251(5) 0.3778(12) 1.000 0.077(5)
C142 C Uani 0.1172(15) 0.1090(7) 0.2798(12) 1.000 0.103(7)
C143 C Uani 0.1686(18) 0.0863(9) 0.1932(14) 1.000 0.115(9)
C144 C Uani 0.2618(18) 0.0834(8) 0.2025(16) 1.000 0.113(8)
C145 C Uani 0.2970(17) 0.1016(9) 0.3040(16) 1.000 0.121(9)
C146 C Uani 0.2429(14) 0.1208(8) 0.3906(14) 1.000 0.105(7)
C151 C Uani 0.0149(16) 0.2923(11) 0.7391(15) 1.000 0.109(9)
C152 C Uani -0.032(3) 0.2658(14) 0.793(3) 1.000 0.200(19)
C153 C Uani -0.066(3) 0.282(3) 0.920(4) 1.000 0.21(2)
C154 C Uani -0.043(7) 0.311(4) 0.965(7) 1.000 0.31(6)
C156 C Uani 0.011(4) 0.346(2) 0.908(4) 1.000 0.23(3)
C157 C Uani 0.0452(19) 0.3395(18) 0.794(3) 1.000 0.220(18)
C161 C Uani 0.1022(14) 0.3319(5) 0.5377(14) 1.000 0.092(6)
C162 C Uani 0.0524(19) 0.3786(10) 0.533(2) 1.000 0.150(13)
C163 C Uani 0.086(4) 0.4229(10) 0.463(4) 1.000 0.21(2)
C164 C Uani 0.177(4) 0.4170(17) 0.420(3) 1.000 0.211(19)
C165 C Uani 0.2181(19) 0.3719(9) 0.4200(17) 1.000 0.130(9)
C166 C Uani 0.1837(16) 0.3296(7) 0.4825(14) 1.000 0.102(7)
H3 H Uiso -0.05465 0.31480 1.04103 1.000 0.3763
H14 H Uiso 0.18597 0.27063 1.26508 1.000 0.0833
H16 H Uiso 0.03085 0.10970 0.70559 1.000 0.0979
H19 H Uiso 0.36772 0.51776 0.61956 1.000 0.0924
H23 H Uiso 0.13941 0.07324 0.12900 1.000 0.1373
H25 H Uiso 0.21790 0.29674 0.48845 1.000 0.1218
H26 H Uiso 0.26361 0.33109 0.93961 1.000 0.1022
H28A H Uiso -0.06506 0.27419 0.49156 1.000 0.1180
H28B H Uiso -0.07129 0.21894 0.56368 1.000 0.1180
H35 H Uiso 0.29862 0.07021 0.14528 1.000 0.1354
H38 H Uiso -0.17256 0.00369 0.64054 1.000 0.1265
H39 H Uiso -0.05447 0.08499 0.39119 1.000 0.1268
H44A H Uiso -0.03108 0.19043 0.37633 1.000 0.1101
H44B H Uiso 0.05281 0.23221 0.37703 1.000 0.1101
H45 H Uiso 0.26999 0.13069 0.45831 1.000 0.1263
H46 H Uiso 0.36011 0.10092 0.31462 1.000 0.1454
H47 H Uiso -0.08074 0.05228 0.76611 1.000 0.1177
H48 H Uiso -0.11391 0.26115 0.94901 1.000 0.2472
H50 H Uiso 0.44575 0.34455 0.55159 1.000 0.1155
H54 H Uiso 0.28682 0.44615 0.74344 1.000 0.1260
H57 H Uiso 0.17283 0.19443 1.09592 1.000 0.1444
H59 H Uiso 0.05445 0.11307 0.26914 1.000 0.1234
H63 H Uiso -0.00141 0.38238 0.57344 1.000 0.1817
H65 H Uiso 0.05039 0.45418 0.44642 1.000 0.2553
H66 H Uiso -0.05259 0.23183 0.76365 1.000 0.2365
H68 H Uiso 0.08435 0.36544 0.76127 1.000 0.2650
H70 H Uiso -0.16022 0.02305 0.44990 1.000 0.1281
H72 H Uiso 0.27095 0.36704 0.37850 1.000 0.1538
H84 H Uiso 0.20569 0.44854 0.39057 1.000 0.2557
H88 H Uiso 0.02898 0.37863 0.94516 1.000 0.2768

loop_
_atom_type_symbol
_atom_type_description
_atom_type_scat_dispersion_real
_atom_type_scat_dispersion_imag
_atom_type_scat_source
S S 0.1246 0.1234 'International Tables Vol C Tables 4.2.6.8 and 6.1.1.4'
Pt Pt -1.7033 8.3905 'International Tables Vol C Tables 4.2.6.8 and 6.1.1.4'
P P 0.1023 0.0942 'International Tables Vol C Tables 4.2.6.8 and 6.1.1.4'
O O 0.0106 0.0060 'International Tables Vol C Tables 4.2.6.8 and 6.1.1.4'
Fe Fe 0.3463 0.8444 'International Tables Vol C Tables 4.2.6.8 and 6.1.1.4'
H H 0.0000 0.0000 'International Tables Vol C Tables 4.2.6.8 and 6.1.1.4'
C C 0.0033 0.0016 'International Tables Vol C Tables 4.2.6.8 and 6.1.1.4'

loop_
_geom_angle_atom_site_label_1
_geom_angle_atom_site_label_2
_geom_angle_atom_site_label_3
_geom_angle
_geom_angle_publ_flag
Fe1 Pt1 P1 131.50(10) yes
Fe1 Pt1 P2 140.05(10) yes
Fe1 Pt1 C1 50.4(3) yes
Fe1 Pt1 C10 42.1(4) yes
P1 Pt1 P2 85.65(14) yes
P1 Pt1 C1 177.5(4) yes
P1 Pt1 C10 89.6(4) yes
P2 Pt1 C1 92.1(3) yes
P2 Pt1 C10 166.9(4) yes
C1 Pt1 C10 92.4(5) yes
Pt1 Fe1 C1 51.6(4) yes
Pt1 Fe1 C3 76.5(3) yes
Pt1 Fe1 C7 108.0(5) yes
Pt1 Fe1 C8 150.6(6) yes
Pt1 Fe1 C9 78.7(4) yes
Pt1 Fe1 C10 61.2(5) yes
C1 Fe1 C3 37.8(5) yes
C1 Fe1 C7 93.3(7) yes
C1 Fe1 C8 149.0(7) yes
C1 Fe1 C9 70.3(5) yes
C1 Fe1 C10 112.7(6) yes
C3 Fe1 C7 114.5(6) yes
C3 Fe1 C8 112.9(7) yes
C3 Fe1 C9 40.6(5) yes
C3 Fe1 C10 129.7(6) yes
C7 Fe1 C8 93.7(8) yes
C7 Fe1 C9 153.4(6) yes
C7 Fe1 C10 103.9(7) yes
C8 Fe1 C9 91.0(7) yes
C8 Fe1 C10 94.9(8) yes
C9 Fe1 C10 101.8(6) yes
C113 S1 C114 99.6(8) yes
C123 S2 C124 99.4(8) yes
Pt1 P1 C5 107.2(5) yes
Pt1 P1 C131 112.4(4) yes
Pt1 P1 C141 119.3(5) yes
C5 P1 C131 102.3(7) yes
C5 P1 C141 102.6(7) yes
C131 P1 C141 111.0(6) yes
Pt1 P2 C6 108.2(6) yes
Pt1 P2 C151 111.7(8) yes
Pt1 P2 C161 119.2(6) yes
C6 P2 C151 108.2(9) yes
C6 P2 C161 102.8(8) yes
C151 P2 C161 106.0(10) yes
Pt1 C1 Fe1 78.0(4) yes
Pt1 C1 C2 115.8(9) yes
Pt1 C1 C3 117.5(9) yes
Fe1 C1 C2 129.0(11) yes
Fe1 C1 C3 76.6(7) yes
C2 C1 C3 124.6(11) no
C1 C2 C4 170.7(15) no
Fe1 C3 C1 65.6(6) yes
Fe1 C3 C9 60.1(7) yes
Fe1 C3 C111 133.0(10) yes
C1 C3 C9 108.3(10) no
C1 C3 C111 127.2(11) no
C9 C3 C111 123.7(11) no
C2 C4 C121 178.3(14) no
P1 C5 C6 105.3(11) yes
P2 C6 C5 107.0(12) yes
Fe1 C7 O1 173.7(15) yes
Fe1 C8 O2 179(2) yes
Fe1 C9 O3 145.1(10) yes
Fe1 C9 C3 79.3(8) yes
O3 C9 C3 134.9(12) yes
Pt1 C10 Fe1 76.7(5) yes
Pt1 C10 O4 127.9(12) yes
Fe1 C10 O4 154.0(13) yes
C6 C5 H44A 111.00 no
C6 C5 H44B 111.00 no
H44A C5 H44B 109.00 no
P1 C5 H44A 111.00 no
P1 C5 H44B 111.00 no
C5 C6 H28A 110.00 no
P2 C6 H28A 110.00 no
P2 C6 H28B 110.00 no
H28A C6 H28B 109.00 no
C5 C6 H28B 110.00 no
C3 C111 C114 130.1(13) no
C3 C111 C112 120.3(13) no
C112 C111 C114 109.4(14) no
C111 C112 C113 113.5(14) no
S1 C113 C112 100.1(9) yes
S1 C114 C111 117.3(12) yes
C122 C121 C124 110.1(14) no
C4 C121 C124 121.3(13) no
C4 C121 C122 128.7(15) no
C121 C122 C123 115.9(16) no
S2 C123 C122 105.6(10) yes
S2 C124 C121 108.8(12) yes
P1 C131 C132 121.9(12) yes
C132 C131 C136 118.5(14) no
P1 C131 C136 119.5(11) yes
C131 C132 C133 121.9(19) no
C132 C133 C134 119.4(18) no
C133 C134 C135 119.0(16) no
C134 C135 C136 121.1(16) no
C131 C136 C135 120.0(14) no
C142 C141 C146 118.0(16) no
P1 C141 C146 118.5(12) yes
P1 C141 C142 123.5(14) yes
C141 C142 C143 123(2) no
C142 C143 C144 120.1(18) no
C143 C144 C145 115(2) no
C144 C145 C146 123(2) no
C141 C146 C145 120.6(17) no
P2 C151 C152 124(3) yes
C152 C151 C157 112(3) no
P2 C151 C157 123(2) yes
C151 C152 C153 126(4) no
C152 C153 C154 126(7) no
C153 C154 C156 112(8) no
C154 C156 C157 128(5) no
C151 C157 C156 115(3) no
C162 C161 C166 119.4(17) no
P2 C161 C162 122.2(17) yes
P2 C161 C166 118.3(11) yes
C161 C162 C163 117(3) no
C162 C163 C164 117(3) no
C163 C164 C165 123(4) no
C164 C165 C166 118(3) no
C161 C166 C165 124.6(19) no
C111 C112 H57 123.00 no
C113 C112 H57 123.00 no
S1 C113 H14 130.00 no
C112 C113 H14 130.00 no
S1 C114 H26 121.00 no
C111 C114 H26 121.00 no
C121 C122 H54 122.00 no
C123 C122 H54 122.00 no
S2 C123 H19 127.00 no
C122 C123 H19 127.00 no
S2 C124 H50 126.00 no
C121 C124 H50 126.00 no
C131 C132 H39 119.00 no
C133 C132 H39 119.00 no
C132 C133 H70 120.00 no
C134 C133 H70 120.00 no
C133 C134 H38 121.00 no
C135 C134 H38 120.00 no
C134 C135 H47 120.00 no
C136 C135 H47 119.00 no
C131 C136 H16 120.00 no
C135 C136 H16 120.00 no
C141 C142 H59 119.00 no
C143 C142 H59 118.00 no
C142 C143 H23 120.00 no
C144 C143 H23 120.00 no
C143 C144 H35 123.00 no
C145 C144 H35 123.00 no
C144 C145 H46 118.00 no
C146 C145 H46 118.00 no
C141 C146 H45 120.00 no
C145 C146 H45 120.00 no
C151 C152 H66 117.00 no
C153 C152 H66 117.00 no
C152 C153 H48 117.00 no
C154 C153 H48 116.00 no
C153 C154 H3 125.00 no
C156 C154 H3 124.00 no
C154 C156 H88 116.00 no
C157 C156 H88 116.00 no
C151 C157 H68 122.00 no
C156 C157 H68 123.00 no
C161 C162 H63 122.00 no
C163 C162 H63 122.00 no
C162 C163 H65 121.00 no
C164 C163 H65 121.00 no
C163 C164 H84 119.00 no
C165 C164 H84 119.00 no
C164 C165 H72 121.00 no
C166 C165 H72 121.00 no
C161 C166 H25 118.00 no
C165 C166 H25 118.00 no

loop_
_geom_bond_atom_site_label_1
_geom_bond_atom_site_label_2
_geom_bond_distance
_geom_bond_publ_flag
Pt1 Fe1 2.605(2) yes
Pt1 P1 2.300(4) yes
Pt1 P2 2.246(4) yes
Pt1 C1 2.087(12) yes
Pt1 C10 2.346(15) yes
Fe1 C1 2.052(10) yes
Fe1 C3 2.192(12) yes
Fe1 C7 1.81(2) yes
Fe1 C8 1.771(19) yes
Fe1 C9 1.935(14) yes
Fe1 C10 1.795(15) yes
S1 C113 1.719(15) yes
S1 C114 1.574(17) yes
S2 C123 1.655(15) yes
S2 C124 1.677(18) yes
P1 C5 1.855(16) yes
P1 C131 1.837(15) yes
P1 C141 1.834(15) yes
P2 C6 1.832(17) yes
P2 C151 1.79(2) yes
P2 C161 1.845(15) yes
O1 C7 1.22(3) yes
O2 C8 1.17(2) yes
O3 C9 1.232(18) yes
O4 C10 1.146(18) yes
C1 C2 1.454(18) no
C1 C3 1.381(17) no
C2 C4 1.226(19) no
C3 C9 1.451(17) no
C3 C111 1.469(18) no
C4 C121 1.391(19) no
C5 C6 1.60(2) no
C5 H44B 0.9700 no
C5 H44A 0.9700 no
C6 H28B 0.9700 no
C6 H28A 0.9700 no
C111 C114 1.36(2) no
C111 C112 1.41(2) no
C112 C113 1.62(2) no
C121 C124 1.48(2) no
C121 C122 1.38(2) no
C122 C123 1.50(2) no
C131 C132 1.38(2) no
C131 C136 1.399(19) no
C132 C133 1.33(3) no
C133 C134 1.40(3) no
C134 C135 1.38(3) no
C135 C136 1.33(2) no
C141 C146 1.31(3) no
C141 C142 1.34(2) no
C142 C143 1.40(3) no
C143 C144 1.37(4) no
C144 C145 1.39(3) no
C145 C146 1.39(3) no
C151 C157 1.37(5) no
C151 C152 1.14(4) no
C152 C153 1.65(6) no
C153 C154 0.94(11) no
C154 C156 1.34(11) no
C156 C157 1.47(6) no
C161 C162 1.33(3) no
C161 C166 1.37(3) no
C162 C163 1.44(5) no
C163 C164 1.44(8) no
C164 C165 1.23(5) no
C165 C166 1.35(3) no
C112 H57 0.9300 no
C113 H14 0.9300 no
C114 H26 0.9300 no
C122 H54 0.9300 no
C123 H19 0.9300 no
C124 H50 0.9300 no
C132 H39 0.9300 no
C133 H70 0.9300 no
C134 H38 0.9300 no
C135 H47 0.9300 no
C136 H16 0.9300 no
C142 H59 0.9300 no
C143 H23 0.9300 no
C144 H35 0.9300 no
C145 H46 0.9300 no
C146 H45 0.9300 no
C152 H66 0.9300 no
C153 H48 0.9300 no
C154 H3 0.9300 no
C156 H88 0.9300 no
C157 H68 0.9300 no
C162 H63 0.9300 no
C163 H65 0.9300 no
C164 H84 0.9300 no
C165 H72 0.9300 no
C166 H25 0.9300 no

loop_
_geom_contact_atom_site_label_1
_geom_contact_atom_site_label_2
_geom_contact_distance
_geom_contact_site_symmetry_2
_geom_contact_publ_flag
Pt1 O3 3.746(11) . no
Pt1 O4 3.181(10) . no
Pt1 C2 3.018(14) . no
Pt1 C3 2.987(12) . no
Pt1 C7 3.60(2) . no
Pt1 C9 2.926(12) . no
Pt1 H16 2.9400 . no
Pt1 H25 3.1000 . no
Pt1 H45 3.1300 . no
Pt1 H66 3.5800 . no
Fe1 O4 2.870(11) . no
Fe1 C2 3.175(14) . no
S2 S2 3.253(10) 3_666 no
S2 O3 3.301(13) 4_554 no
S1 H28B 3.0700 4_555 no
S2 H23 2.9900 4_555 no
P1 P2 3.090(5) . no
P1 O4 3.340(12) . no
P1 C6 2.747(17) . no
P1 C10 3.272(16) . no
P2 P1 3.090(5) . no
P2 C1 3.120(14) . no
P2 C2 3.511(15) . no
P2 C5 2.759(16) . no
O1 C5 3.42(2) 4_555 no
O1 C154 3.30(9) 4_554 no
O2 C144 3.31(2) 1_556 no
O3 S2 3.301(13) 4_455 no
O3 C124 3.24(2) 4_455 no
O3 C112 3.21(2) . no
O4 C146 3.27(2) . no
O1 H44B 2.8300 4_555 no
O1 H3 2.4000 4_554 no
O2 H35 2.4800 1_556 no
O3 H57 2.6700 . no
O3 H16 2.8500 . no
O3 H50 2.7100 4_455 no
O4 H45 2.7400 . no
O4 H70 2.6100 3_556 no
C1 P2 3.120(14) . no
C1 C7 2.81(2) . no
C1 C9 2.297(17) . no
C1 C10 3.205(17) . no
C1 C111 2.552(18) . no
C1 C151 3.34(3) . no
C1 C157 3.56(4) . no
C2 C114 3.11(2) . no
C2 C166 3.55(2) . no
C3 C7 3.37(2) . no
C3 C2 2.511(19) . no
C3 Pt1 2.987(12) . no
C3 O3 2.480(16) . no
C3 C151 3.52(3) . no
C3 C8 3.31(2) . no
C4 C166 3.27(2) . no
C5 O1 3.42(2) 4_454 no
C6 C114 3.54(2) 4_454 no
C7 C8 2.61(3) . no
C7 C2 3.15(2) . no
C7 C1 2.81(2) . no
C7 Pt1 3.60(2) . no
C7 C10 2.84(3) . no
C7 C3 3.37(2) . no
C8 C3 3.31(2) . no
C8 O4 3.23(2) . no
C8 C7 2.61(3) . no
C8 C9 2.65(2) . no
C8 O3 3.27(2) . no
C8 C10 2.63(2) . no
C9 C10 2.896(19) . no
C9 C1 2.297(17) . no
C9 C111 2.574(19) . no
C9 Pt1 2.926(12) . no
C9 C8 2.65(2) . no
C10 C146 3.51(2) . no
C10 C9 2.896(19) . no
C10 P1 3.272(16) . no
C10 C8 2.63(2) . no
C10 C1 3.205(17) . no
C10 C136 3.59(2) . no
C10 C7 2.84(3) . no
C1 H26 3.0200 . no
C2 H26 2.5300 . no
C4 H26 2.8400 . no
C4 H25 3.0800 . no
C5 H59 2.9700 . no
C6 H66 2.9300 . no
C7 H3 2.7300 4_554 no
C9 H16 3.0900 . no
C9 H57 2.7100 . no
C10 H16 2.9900 . no
C10 H45 2.7800 . no
C112 O3 3.21(2) . no
C113 C165 3.59(2) 1_556 no
C114 C2 3.11(2) . no
C114 C6 3.54(2) 4_555 no
C121 C165 3.49(3) . no
C121 C166 3.45(3) . no
C124 C165 3.51(3) . no
C124 O3 3.24(2) 4_554 no
C132 C142 3.51(3) . no
C134 C142 3.53(2) 3_556 no
C136 C10 3.59(2) . no
C142 C132 3.51(3) . no
C142 C134 3.53(2) 3_556 no
C144 O2 3.31(2) 1_554 no
C145 C156 3.58(6) 4_554 no
C146 C10 3.51(2) . no
C146 O4 3.27(2) . no
C151 C3 3.52(3) . no
C154 O1 3.30(9) 4_455 no
C156 C145 3.58(6) 4_455 no
C157 C1 3.56(4) . no
C157 C162 3.27(4) . no
C162 C157 3.27(4) . no
C165 C113 3.59(2) 1_554 no
C165 C121 3.49(3) . no
C165 C124 3.51(3) . no
C166 C4 3.27(2) . no
C166 C121 3.45(3) . no
C166 C2 3.55(2) . no
C114 H28B 2.8900 4_555 no
C122 H39 3.0100 4_555 no
C124 H59 2.9900 4_555 no
C131 H28B 2.9700 . no
C132 H59 3.0300 . no
C132 H44A 2.9400 . no
C141 H38 3.0800 3_556 no
C142 H39 2.9100 . no
C142 H38 2.9500 3_556 no
C143 H38 2.9200 3_556 no
C143 H57 2.8200 1_554 no
C144 H38 3.0900 3_556 no
C151 H63 2.9300 . no
C152 H28B 3.0200 . no
C154 H45 3.0600 4_455 no
C154 H46 3.1000 4_455 no
C156 H46 2.7700 4_455 no
C157 H46 3.0600 4_455 no
C157 H63 2.9100 . no
C161 H68 2.8100 . no
C162 H68 2.7900 . no
C162 H28A 3.0600 . no
C165 H14 3.0700 1_554 no
C166 H14 2.9600 1_554 no
H3 O1 2.4000 4_455 no
H3 C7 2.7300 4_455 no
H14 C165 3.0700 1_556 no
H14 C166 2.9600 1_556 no
H14 H44B 2.5400 1_556 no
H16 Pt1 2.9400 . no
H16 O3 2.8500 . no
H16 C9 3.0900 . no
H16 C10 2.9900 . no
H23 S2 2.9900 4_454 no
H25 Pt1 3.1000 . no
H25 C4 3.0800 . no
H26 C1 3.0200 . no
H26 C2 2.5300 . no
H26 C4 2.8400 . no
H28A C162 3.0600 . no
H28B C131 2.9700 . no
H28B C152 3.0200 . no
H28B H66 2.4300 . no
H28B S1 3.0700 4_454 no
H28B C114 2.8900 4_454 no
H35 O2 2.4800 1_554 no
H38 C141 3.0800 3_556 no
H38 C142 2.9500 3_556 no
H38 C143 2.9200 3_556 no
H38 C144 3.0900 3_556 no
H39 C142 2.9100 . no
H39 H44A 2.5400 . no
H39 H59 2.2700 . no
H39 C122 3.0100 4_454 no
H44A C132 2.9400 . no
H44A H39 2.5400 . no
H44A H59 2.5700 . no
H44B H14 2.5400 1_554 no
H44B O1 2.8300 4_454 no
H45 Pt1 3.1300 . no
H45 O4 2.7400 . no
H45 C10 2.7800 . no
H45 C154 3.0600 4_554 no
H46 C154 3.1000 4_554 no
H46 C156 2.7700 4_554 no
H46 C157 3.0600 4_554 no
H50 O3 2.7100 4_554 no
H57 O3 2.6700 . no
H57 C9 2.7100 . no
H57 C143 2.8200 1_556 no
H59 C5 2.9700 . no
H59 C132 3.0300 . no
H59 H39 2.2700 . no
H59 H44A 2.5700 . no
H59 C124 2.9900 4_454 no
H63 C151 2.9300 . no
H63 C157 2.9100 . no
H63 H68 2.6000 . no
H66 Pt1 3.5800 . no
H66 C6 2.9300 . no
H66 H28B 2.4300 . no
H68 C161 2.8100 . no
H68 C162 2.7900 . no
H68 H63 2.6000 . no
H70 O4 2.6100 3_556 no

loop_
_geom_hbond_atom_site_label_D
_geom_hbond_atom_site_label_H
_geom_hbond_atom_site_label_A
_geom_hbond_distance_DH
_geom_hbond_distance_HA
_geom_hbond_distance_DA
_geom_hbond_angle_DHA
_geom_hbond_site_symmetry_A
_geom_hbond_publ_flag
C154 H3 O1 0.9300 2.4000 3.30(9) 161.00 4_455 yes
C144 H35 O2 0.9300 2.4800 3.31(2) 148.00 1_554 yes

loop_
_geom_torsion_atom_site_label_1
_geom_torsion_atom_site_label_2
_geom_torsion_atom_site_label_3
_geom_torsion_atom_site_label_4
_geom_torsion
_geom_torsion_publ_flag
P1 Pt1 Fe1 C1 -177.8(5) no
P1 Pt1 Fe1 C3 -145.7(4) no
P1 Pt1 Fe1 C7 102.6(6) no
P1 Pt1 Fe1 C8 -32.7(13) no
P1 Pt1 Fe1 C9 -104.1(4) no
P1 Pt1 Fe1 C10 6.2(6) no
P2 Pt1 Fe1 C1 -23.9(5) no
P2 Pt1 Fe1 C3 8.3(4) no
P2 Pt1 Fe1 C7 -103.5(6) no
P2 Pt1 Fe1 C8 121.2(13) no
P2 Pt1 Fe1 C9 49.8(4) no
P2 Pt1 Fe1 C10 160.2(6) no
C1 Pt1 Fe1 C3 32.1(6) no
C1 Pt1 Fe1 C7 -79.6(7) no
C1 Pt1 Fe1 C8 145.1(14) no
C1 Pt1 Fe1 C9 73.7(6) no
C1 Pt1 Fe1 C10 -176.0(7) no
C10 Pt1 Fe1 C1 176.0(7) no
C10 Pt1 Fe1 C3 -151.9(7) no
C10 Pt1 Fe1 C7 96.3(8) no
C10 Pt1 Fe1 C8 -39.0(14) no
C10 Pt1 Fe1 C9 -110.4(7) no
Fe1 Pt1 P1 C5 177.0(6) no
Fe1 Pt1 P1 C131 65.3(5) no
Fe1 Pt1 P1 C141 -67.2(5) no
P2 Pt1 P1 C5 13.4(6) no
P2 Pt1 P1 C131 -98.3(5) no
P2 Pt1 P1 C141 129.2(5) no
C10 Pt1 P1 C5 -178.9(7) no
C10 Pt1 P1 C131 69.5(6) no
C10 Pt1 P1 C141 -63.0(6) no
Fe1 Pt1 P2 C6 -146.2(5) no
Fe1 Pt1 P2 C151 -27.3(9) no
Fe1 Pt1 P2 C161 96.9(6) no
P1 Pt1 P2 C6 14.5(6) no
P1 Pt1 P2 C151 133.5(9) no
P1 Pt1 P2 C161 -102.3(6) no
C1 Pt1 P2 C6 -164.4(7) no
C1 Pt1 P2 C151 -45.4(9) no
C1 Pt1 P2 C161 78.8(7) no
Fe1 Pt1 C1 C2 127.7(12) no
Fe1 Pt1 C1 C3 -67.8(8) no
P2 Pt1 C1 Fe1 164.9(3) no
P2 Pt1 C1 C2 -67.3(10) no
P2 Pt1 C1 C3 97.1(9) no
C10 Pt1 C1 Fe1 -2.7(5) no
C10 Pt1 C1 C2 125.0(10) no
C10 Pt1 C1 C3 -70.6(10) no
Fe1 Pt1 C10 O4 170.6(18) no
P1 Pt1 C10 Fe1 -175.3(4) no
P1 Pt1 C10 O4 -4.8(15) no
C1 Pt1 C10 Fe1 3.1(6) no
C1 Pt1 C10 O4 173.7(15) no
Pt1 Fe1 C1 C2 -113.6(12) no
Pt1 Fe1 C1 C3 122.4(9) no
C3 Fe1 C1 Pt1 -122.4(9) no
C3 Fe1 C1 C2 124.0(15) no
C7 Fe1 C1 Pt1 110.4(6) no
C7 Fe1 C1 C2 -3.2(13) no
C7 Fe1 C1 C3 -127.2(9) no
C8 Fe1 C1 Pt1 -146.9(13) no
C8 Fe1 C1 C2 99.5(17) no
C8 Fe1 C1 C3 -24.5(17) no
C9 Fe1 C1 Pt1 -91.1(5) no
C9 Fe1 C1 C2 155.3(13) no
C9 Fe1 C1 C3 31.3(8) no
C10 Fe1 C1 Pt1 3.8(7) no
C10 Fe1 C1 C2 -109.7(12) no
C10 Fe1 C1 C3 126.3(9) no
Pt1 Fe1 C3 C1 -42.9(7) no
Pt1 Fe1 C3 C9 88.4(7) no
Pt1 Fe1 C3 C111 -161.8(13) no
C1 Fe1 C3 C9 131.2(11) no
C1 Fe1 C3 C111 -119.0(16) no
C7 Fe1 C3 C1 61.0(10) no
C7 Fe1 C3 C9 -167.8(8) no
C7 Fe1 C3 C111 -58.0(14) no
C8 Fe1 C3 C1 166.6(10) no
C8 Fe1 C3 C9 -62.2(10) no
C8 Fe1 C3 C111 47.6(15) no
C9 Fe1 C3 C1 -131.2(11) no
C9 Fe1 C3 C111 109.8(15) no
C10 Fe1 C3 C1 -75.3(10) no
C10 Fe1 C3 C9 55.9(10) no
C10 Fe1 C3 C111 165.7(12) no
Pt1 Fe1 C9 O3 107.4(18) no
Pt1 Fe1 C9 C3 -82.3(7) no
C1 Fe1 C9 O3 160(2) no
C1 Fe1 C9 C3 -29.3(7) no
C3 Fe1 C9 O3 -170(2) no
C7 Fe1 C9 O3 -144.9(18) no
C7 Fe1 C9 C3 25.3(17) no
C8 Fe1 C9 O3 -44.8(19) no
C8 Fe1 C9 C3 125.4(9) no
C10 Fe1 C9 O3 50.4(19) no
C10 Fe1 C9 C3 -139.4(8) no
Pt1 Fe1 C10 O4 -163(3) no
C1 Fe1 C10 Pt1 -3.4(6) no
C1 Fe1 C10 O4 -166(3) no
C3 Fe1 C10 Pt1 36.5(8) no
C3 Fe1 C10 O4 -126(3) no
C7 Fe1 C10 Pt1 -103.1(6) no
C7 Fe1 C10 O4 94(3) no
C8 Fe1 C10 Pt1 161.9(7) no
C8 Fe1 C10 O4 -1(3) no
C9 Fe1 C10 Pt1 69.9(5) no
C9 Fe1 C10 O4 -93(3) no
C114 S1 C113 C112 2.1(14) no
C113 S1 C114 C111 0.1(16) no
C124 S2 C123 C122 3.7(13) no
C123 S2 C124 C121 -1.7(13) no
Pt1 P1 C131 C132 172.4(12) no
C141 P1 C5 C6 -169.2(10) no
C5 P1 C131 C136 -118.1(12) no
Pt1 P1 C131 C136 -3.4(13) no
C5 P1 C131 C132 57.7(14) no
Pt1 P1 C141 C142 -166.7(11) no
Pt1 P1 C141 C146 12.2(14) no
C5 P1 C141 C142 -48.5(14) no
C5 P1 C141 C146 130.5(13) no
C131 P1 C141 C142 60.2(14) no
C141 P1 C131 C132 -51.1(15) no
C141 P1 C131 C136 133.0(12) no
Pt1 P1 C5 C6 -42.8(11) no
C131 P1 C5 C6 75.7(11) no
C131 P1 C141 C146 -120.8(13) no
Pt1 P2 C151 C152 -66(3) no
C6 P2 C151 C152 53(3) no
C6 P2 C151 C157 -141(2) no
Pt1 P2 C151 C157 100(2) no
C161 P2 C151 C157 -31(3) no
Pt1 P2 C161 C162 -169.6(16) no
Pt1 P2 C161 C166 13.1(17) no
C6 P2 C161 C162 70.8(18) no
C6 P2 C161 C166 -106.5(15) no
C151 P2 C161 C162 -43(2) no
C161 P2 C151 C152 163(3) no
Pt1 P2 C6 C5 -44.9(10) no
C151 P2 C6 C5 -166.0(12) no
C161 P2 C6 C5 82.2(11) no
C151 P2 C161 C166 140.1(15) no
C2 C1 C3 Fe1 -128.5(15) no
Pt1 C1 C3 Fe1 68.6(6) no
Pt1 C1 C3 C9 25.2(14) no
Pt1 C1 C3 C111 -164.9(11) no
Fe1 C1 C3 C9 -43.4(10) no
Fe1 C1 C3 C111 126.5(14) no
C2 C1 C3 C9 -171.9(13) no
C2 C1 C3 C111 -2(2) no
C1 C3 C111 C112 -171.3(16) no
Fe1 C3 C9 O3 172.1(18) no
C1 C3 C9 Fe1 46.2(10) no
C1 C3 C9 O3 -141.7(16) no
C111 C3 C9 Fe1 -124.2(13) no
C111 C3 C9 O3 48(2) no
Fe1 C3 C111 C112 -81.5(19) no
C1 C3 C111 C114 15(3) no
C9 C3 C111 C112 -3(2) no
C9 C3 C111 C114 -176.9(16) no
Fe1 C3 C111 C114 104.5(18) no
P1 C5 C6 P2 55.2(11) no
C3 C111 C112 H57 9.00 no
C114 C111 C112 H57 -176.00 no
C3 C111 C114 H26 -8.00 no
C112 C111 C114 H26 178.00 no
C111 C112 C113 H14 176.00 no
H57 C112 C113 S1 176.00 no
H57 C112 C113 H14 -4.00 no
C4 C121 C122 H54 5.00 no
C124 C121 C122 H54 -176.00 no
C4 C121 C124 H50 -2.00 no
C122 C121 C124 H50 179.00 no
C121 C122 C123 H19 175.00 no
H54 C122 C123 S2 175.00 no
H54 C122 C123 H19 -5.00 no
P1 C131 C132 H39 1.00 no
C136 C131 C132 H39 177.00 no
P1 C131 C136 H16 -3.00 no
C132 C131 C136 H16 -179.00 no
C131 C132 C133 H70 -178.00 no
H39 C132 C133 C134 -178.00 no
H39 C132 C133 H70 2.00 no
C132 C133 C134 H38 -178.00 no
H70 C133 C134 C135 -178.00 no
H70 C133 C134 H38 2.00 no
C133 C134 C135 H47 176.00 no
H38 C134 C135 C136 176.00 no
H38 C134 C135 H47 -4.00 no
C134 C135 C136 H16 -177.00 no
H47 C135 C136 C131 -177.00 no
H47 C135 C136 H16 3.00 no
P1 C141 C142 H59 1.00 no
C146 C141 C142 H59 -178.00 no
P1 C141 C146 H45 3.00 no
C142 C141 C146 H45 -178.00 no
C141 C142 C143 H23 175.00 no
H59 C142 C143 C144 175.00 no
H59 C142 C143 H23 -5.00 no
C142 C143 C144 H35 -177.00 no
H23 C143 C144 C145 -177.00 no
H23 C143 C144 H35 3.00 no
C143 C144 C145 H46 -179.00 no
H35 C144 C145 C146 -179.00 no
H35 C144 C145 H46 1.00 no
C144 C145 C146 H45 177.00 no
H46 C145 C146 C141 177.00 no
H46 C145 C146 H45 -3.00 no
P2 C151 C152 H66 -9.00 no
C157 C151 C152 H66 -176.00 no
P2 C151 C157 H68 12.00 no
C152 C151 C157 H68 180.00 no
C151 C152 C153 H48 167.00 no
H66 C152 C153 C154 168.00 no
H66 C152 C153 H48 -14.00 no
C152 C153 C154 H3 -167.00 no
H48 C153 C154 C156 -166.00 no
H48 C153 C154 H3 15.00 no
C153 C154 C156 H88 171.00 no
H3 C154 C156 C157 170.00 no
H3 C154 C156 H88 -10.00 no
C154 C156 C157 H68 -178.00 no
H88 C156 C157 C151 -177.00 no
H88 C156 C157 H68 2.00 no
P2 C161 C162 H63 7.00 no
C166 C161 C162 H63 -176.00 no
P2 C161 C166 H25 -4.00 no
C162 C161 C166 H25 179.00 no
C161 C162 C163 H65 170.00 no
H63 C162 C163 C164 169.00 no
H63 C162 C163 H65 -11.00 no
C162 C163 C164 H84 -164.00 no
H65 C163 C164 C165 -164.00 no
H65 C163 C164 H84 15.00 no
C163 C164 C165 H72 167.00 no
H84 C164 C165 C166 167.00 no
H84 C164 C165 H72 -13.00 no
C164 C165 C166 H25 -174.00 no
H72 C165 C166 C161 -174.00 no
H72 C165 C166 H25 6.00 no
